data_4032407
loop_
_publ_author_name
'Kingston, Cian'
'Guiry, Patrick J.'

_publ_section_title
;
 Enantiodivergent Synthesis of Tertiary \a-Aryl 1-Indanones: Evidence
 Toward Disparate Mechanisms in the Palladium-Catalyzed Decarboxylative
 Asymmetric Protonation
;
_journal_name_full 'The Journal of Organic Chemistry'
_journal_paper_doi 10.1021/acs.joc.7b00303
_journal_year 2017
_chemical_absolute_configuration ad
_chemical_formula_moiety 'C18 H18 O4'
_chemical_formula_sum 'C18 H18 O4'
_chemical_formula_weight 298.32
_chemical_name_systematic
; 
 ? 
;
_space_group_IT_number 4
_symmetry_cell_setting monoclinic
_symmetry_space_group_name_Hall 'P 2yb'
_symmetry_space_group_name_H-M 'P 1 21 1'
_atom_sites_solution_hydrogens geom
_atom_sites_solution_primary direct
_atom_sites_solution_secondary difmap
_audit_creation_method SHELXL-97
_cell_angle_alpha 90.00
_cell_angle_beta 92.2063(6)
_cell_angle_gamma 90.00
_cell_formula_units_Z 8
_cell_length_a 7.03801(6)
_cell_length_b 16.8278(1)
_cell_length_c 25.1920(2)
_cell_measurement_reflns_used 38259
_cell_measurement_temperature 100(2)
_cell_measurement_theta_max 76.6280
_cell_measurement_theta_min 3.1470
_cell_volume 2981.38(4)
_computing_cell_refinement
; 
CrysAlisPro, Agilent Technologies, 
Version 1.171.36.24a (release 19-12-2012 CrysAlis171 .NET) 
(compiled Dec 19 2012,11:08:27) 
;
_computing_data_collection
; 
CrysAlisPro, Agilent Technologies, 
Version 1.171.36.24a (release 19-12-2012 CrysAlis171 .NET) 
(compiled Dec 19 2012,11:08:27) 
;
_computing_data_reduction
; 
CrysAlisPro, Agilent Technologies, 
Version 1.171.36.24a (release 19-12-2012 CrysAlis171 .NET) 
(compiled Dec 19 2012,11:08:27) 
;
_computing_structure_refinement 'SHELXL-97 (Sheldrick, 2008)'
_computing_structure_solution 'SHELXS-97 (Sheldrick, 2008)'
_diffrn_ambient_temperature 100(2)
_diffrn_detector_area_resol_mean 10.3196
_diffrn_measured_fraction_theta_full 0.994
_diffrn_measured_fraction_theta_max 0.994
_diffrn_measurement_device_type 'SuperNova, Dual, Cu at zero, Atlas'
_diffrn_measurement_method '\w scans'
_diffrn_radiation_monochromator mirror
_diffrn_radiation_source 'SuperNova (Cu) X-ray Source'
_diffrn_radiation_type CuK\a
_diffrn_radiation_wavelength 1.54184
_diffrn_reflns_av_R_equivalents 0.0314
_diffrn_reflns_av_sigmaI/netI 0.0191
_diffrn_reflns_limit_h_max 8
_diffrn_reflns_limit_h_min -8
_diffrn_reflns_limit_k_max 21
_diffrn_reflns_limit_k_min -21
_diffrn_reflns_limit_l_max 31
_diffrn_reflns_limit_l_min -31
_diffrn_reflns_number 61541
_diffrn_reflns_theta_full 77.00
_diffrn_reflns_theta_max 77.00
_diffrn_reflns_theta_min 3.16
_exptl_absorpt_coefficient_mu 0.764
_exptl_absorpt_correction_T_max 0.930
_exptl_absorpt_correction_T_min 0.880
_exptl_absorpt_correction_type analytical
_exptl_absorpt_process_details
; 
CrysAlisPro, Agilent Technologies, 
Version 1.171.36.24a (release 19-12-2012 CrysAlis171 .NET) 
(compiled Dec 19 2012,11:08:27) 
Analytical numeric absorption correction using a multifaceted crystal 
model based on expressions derived by R.C. Clark & J.S. Reid. 
(Clark, R. C. & Reid, J. S. (1995). Acta Cryst. A51, 887-897) 
;
_exptl_crystal_colour colourless
_exptl_crystal_density_diffrn 1.329
_exptl_crystal_density_method 'not measured'
_exptl_crystal_description prism
_exptl_crystal_F_000 1264
_exptl_crystal_size_max 0.2317
_exptl_crystal_size_mid 0.1518
_exptl_crystal_size_min 0.1166
_refine_diff_density_max 0.541
_refine_diff_density_min -0.277
_refine_diff_density_rms 0.065
_refine_ls_abs_structure_details 'Flack H D (1983), Acta Cryst. A39, 876-881'
_refine_ls_abs_structure_Flack 0.02(14)
_refine_ls_extinction_method none
_refine_ls_goodness_of_fit_ref 1.044
_refine_ls_hydrogen_treatment constr
_refine_ls_matrix_type full
_refine_ls_number_parameters 815
_refine_ls_number_reflns 12442
_refine_ls_number_restraints 1
_refine_ls_restrained_S_all 1.044
_refine_ls_R_factor_all 0.0568
_refine_ls_R_factor_gt 0.0565
_refine_ls_shift/su_max 0.000
_refine_ls_shift/su_mean 0.000
_refine_ls_structure_factor_coef Fsqd
_refine_ls_weighting_details 'calc w=1/[\s^2^(Fo^2^)+(0.0920P)^2^+1.8964P] where P=(Fo^2^+2Fc^2^)/3'
_refine_ls_weighting_scheme calc
_refine_ls_wR_factor_gt 0.1512
_refine_ls_wR_factor_ref 0.1516
_reflns_number_gt 12330
_reflns_number_total 12442
_reflns_threshold_expression I>2\s(I)
_cod_data_source_file jo7b00303_si_002.cif
_cod_data_source_block gui96
_cod_original_sg_symbol_H-M 'P 21'
_cod_database_code 4032407

loop_
_symmetry_equiv_pos_as_xyz
'x, y, z'
'-x, y+1/2, -z'

loop_
_atom_site_label
_atom_site_type_symbol
_atom_site_fract_x
_atom_site_fract_y
_atom_site_fract_z
_atom_site_U_iso_or_equiv
_atom_site_adp_type
_atom_site_occupancy
_atom_site_symmetry_multiplicity
_atom_site_calc_flag
_atom_site_refinement_flags
_atom_site_disorder_assembly
_atom_site_disorder_group
O1 O -0.3200(2) 0.67921(11) 0.31964(7) 0.0273(3) Uani 1 1 d . . .
C1 C -0.1540(4) 0.67188(14) 0.30792(10) 0.0246(5) Uani 1 1 d . . .
C2 C -0.0795(4) 0.68256(14) 0.25415(9) 0.0230(5) Uani 1 1 d . . .
C3 C -0.1794(4) 0.69857(15) 0.20640(10) 0.0263(5) Uani 1 1 d . . .
H3 H -0.3134 0.7057 0.2056 0.032 Uiso 1 1 calc R . .
C4 C -0.0797(4) 0.70377(16) 0.16050(10) 0.0291(5) Uani 1 1 d . . .
H4 H -0.1451 0.7138 0.1275 0.035 Uiso 1 1 calc R . .
C5 C 0.1181(4) 0.69429(16) 0.16252(10) 0.0310(5) Uani 1 1 d . . .
H5 H 0.1857 0.6984 0.1307 0.037 Uiso 1 1 calc R . .
C6 C 0.2171(4) 0.67897(16) 0.21005(10) 0.0289(5) Uani 1 1 d . . .
H6 H 0.3513 0.6724 0.2110 0.035 Uiso 1 1 calc R . .
C7 C 0.1157(4) 0.67338(14) 0.25642(10) 0.0248(5) Uani 1 1 d . . .
C8 C 0.1910(4) 0.66002(15) 0.31247(9) 0.0248(5) Uani 1 1 d . . .
H8A H 0.2612 0.7073 0.3260 0.030 Uiso 1 1 calc R . .
H8B H 0.2769 0.6134 0.3144 0.030 Uiso 1 1 calc R . .
C9 C 0.0114(3) 0.64518(15) 0.34466(9) 0.0227(5) Uani 1 1 d . . .
H9 H -0.0007 0.5863 0.3487 0.027 Uiso 1 1 calc R . .
C10 C 0.0144(3) 0.67982(15) 0.39979(9) 0.0227(5) Uani 1 1 d . . .
C11 C 0.0033(3) 0.76235(15) 0.40802(10) 0.0235(5) Uani 1 1 d . . .
O2 O -0.0091(3) 0.80600(11) 0.36215(7) 0.0269(4) Uani 1 1 d . . .
C16 C -0.0231(4) 0.89108(15) 0.36718(11) 0.0301(5) Uani 1 1 d . . .
H16A H -0.0332 0.9151 0.3318 0.045 Uiso 1 1 calc R . .
H16B H 0.0905 0.9114 0.3863 0.045 Uiso 1 1 calc R . .
H16C H -0.1362 0.9045 0.3869 0.045 Uiso 1 1 calc R . .
C12 C 0.0058(4) 0.79587(15) 0.45834(10) 0.0248(5) Uani 1 1 d . . .
H12 H -0.0011 0.8519 0.4627 0.030 Uiso 1 1 calc R . .
C13 C 0.0187(3) 0.74569(15) 0.50231(10) 0.0234(5) Uani 1 1 d . . .
O3 O 0.0177(3) 0.78273(11) 0.55075(7) 0.0295(4) Uani 1 1 d . . .
C17 C 0.0288(5) 0.73310(18) 0.59706(11) 0.0335(6) Uani 1 1 d . . .
H17A H -0.0772 0.6953 0.5958 0.050 Uiso 1 1 calc R . .
H17B H 0.0219 0.7662 0.6290 0.050 Uiso 1 1 calc R . .
H17C H 0.1494 0.7039 0.5981 0.050 Uiso 1 1 calc R . .
C14 C 0.0330(4) 0.66361(15) 0.49662(10) 0.0244(5) Uani 1 1 d . . .
H14 H 0.0441 0.6300 0.5269 0.029 Uiso 1 1 calc R . .
C15 C 0.0306(4) 0.63194(14) 0.44527(10) 0.0246(5) Uani 1 1 d . . .
O4 O 0.0457(3) 0.55230(10) 0.43600(7) 0.0283(4) Uani 1 1 d . . .
C18 C 0.0483(4) 0.49971(15) 0.48051(10) 0.0269(5) Uani 1 1 d . . .
H18A H 0.0585 0.4447 0.4681 0.040 Uiso 1 1 calc R . .
H18B H -0.0693 0.5060 0.4997 0.040 Uiso 1 1 calc R . .
H18C H 0.1576 0.5122 0.5043 0.040 Uiso 1 1 calc R . .
O5 O 0.1602(3) 0.08758(13) 0.33285(8) 0.0352(4) Uani 1 1 d . . .
C19 C 0.3295(4) 0.09088(16) 0.32644(10) 0.0270(5) Uani 1 1 d . . .
C20 C 0.4290(4) 0.15149(16) 0.29534(10) 0.0307(6) Uani 1 1 d . . .
C21 C 0.3512(5) 0.21747(18) 0.26811(11) 0.0373(7) Uani 1 1 d . . .
H21 H 0.2186 0.2280 0.2676 0.045 Uiso 1 1 calc R . .
C22 C 0.4756(5) 0.26677(17) 0.24187(11) 0.0366(6) Uani 1 1 d . . .
H22 H 0.4271 0.3120 0.2233 0.044 Uiso 1 1 calc R . .
C23 C 0.6693(5) 0.25110(18) 0.24238(12) 0.0395(7) Uani 1 1 d . . .
H23 H 0.7511 0.2849 0.2235 0.047 Uiso 1 1 calc R . .
C24 C 0.7445(4) 0.18651(18) 0.27022(11) 0.0344(6) Uani 1 1 d . . .
H24 H 0.8773 0.1762 0.2710 0.041 Uiso 1 1 calc R . .
C25 C 0.6221(4) 0.13727(16) 0.29691(10) 0.0292(5) Uani 1 1 d . . .
C26 C 0.6737(4) 0.06575(17) 0.32991(10) 0.0295(5) Uani 1 1 d . . .
H26A H 0.7559 0.0809 0.3610 0.035 Uiso 1 1 calc R . .
H26B H 0.7416 0.0261 0.3087 0.035 Uiso 1 1 calc R . .
C27 C 0.4819(4) 0.03190(16) 0.34781(10) 0.0258(5) Uani 1 1 d . . .
H27 H 0.4599 -0.0201 0.3293 0.031 Uiso 1 1 calc R . .
C28 C 0.4715(4) 0.01770(15) 0.40677(10) 0.0257(5) Uani 1 1 d . . .
C29 C 0.4682(4) -0.05861(16) 0.42880(10) 0.0252(5) Uani 1 1 d . . .
O6 O 0.4784(3) -0.11979(11) 0.39332(7) 0.0278(4) Uani 1 1 d . . .
C34 C 0.5017(4) -0.19888(16) 0.41363(11) 0.0283(5) Uani 1 1 d . . .
H34A H 0.5286 -0.2352 0.3844 0.042 Uiso 1 1 calc R . .
H34B H 0.3847 -0.2156 0.4303 0.042 Uiso 1 1 calc R . .
H34C H 0.6076 -0.2000 0.4400 0.042 Uiso 1 1 calc R . .
C30 C 0.4587(4) -0.07052(15) 0.48341(10) 0.0251(5) Uani 1 1 d . . .
H30 H 0.4550 -0.1227 0.4976 0.030 Uiso 1 1 calc R . .
C31 C 0.4545(4) -0.00443(16) 0.51676(10) 0.0252(5) Uani 1 1 d . . .
O7 O 0.4460(3) -0.02124(11) 0.56963(7) 0.0296(4) Uani 1 1 d . . .
C35 C 0.4411(4) 0.04558(16) 0.60482(10) 0.0303(5) Uani 1 1 d . . .
H35A H 0.3289 0.0781 0.5958 0.046 Uiso 1 1 calc R . .
H35B H 0.5562 0.0776 0.6012 0.046 Uiso 1 1 calc R . .
H35C H 0.4348 0.0268 0.6415 0.046 Uiso 1 1 calc R . .
C32 C 0.4602(4) 0.07267(15) 0.49670(10) 0.0252(5) Uani 1 1 d . . .
H32 H 0.4590 0.1174 0.5197 0.030 Uiso 1 1 calc R . .
C33 C 0.4677(4) 0.08208(15) 0.44181(10) 0.0252(5) Uani 1 1 d . . .
O8 O 0.4759(3) 0.15441(10) 0.41741(7) 0.0283(4) Uani 1 1 d . . .
C36 C 0.4723(4) 0.22485(16) 0.44944(11) 0.0298(6) Uani 1 1 d . . .
H36A H 0.4732 0.2718 0.4265 0.045 Uiso 1 1 calc R . .
H36B H 0.5844 0.2258 0.4738 0.045 Uiso 1 1 calc R . .
H36C H 0.3569 0.2251 0.4700 0.045 Uiso 1 1 calc R . .
O9 O -0.3197(3) 0.44511(11) 0.18037(7) 0.0293(4) Uani 1 1 d . . .
C37 C -0.1526(4) 0.45305(14) 0.19321(10) 0.0253(5) Uani 1 1 d . . .
C38 C -0.0670(4) 0.44262(14) 0.24734(9) 0.0241(5) Uani 1 1 d . . .
C39 C -0.1577(4) 0.42765(15) 0.29466(10) 0.0278(5) Uani 1 1 d . . .
H39 H -0.2919 0.4220 0.2948 0.033 Uiso 1 1 calc R . .
C40 C -0.0490(4) 0.42123(16) 0.34104(10) 0.0305(5) Uani 1 1 d . . .
H40 H -0.1083 0.4120 0.3737 0.037 Uiso 1 1 calc R . .
C41 C 0.1491(4) 0.42831(16) 0.34005(10) 0.0320(6) Uani 1 1 d . . .
H41 H 0.2232 0.4236 0.3722 0.038 Uiso 1 1 calc R . .
C42 C 0.2390(4) 0.44208(16) 0.29280(10) 0.0292(5) Uani 1 1 d . . .
H42 H 0.3736 0.4463 0.2925 0.035 Uiso 1 1 calc R . .
C43 C 0.1293(4) 0.44955(15) 0.24589(10) 0.0253(5) Uani 1 1 d . . .
C44 C 0.1926(4) 0.46371(16) 0.19029(10) 0.0267(5) Uani 1 1 d . . .
H44A H 0.2600 0.4166 0.1768 0.032 Uiso 1 1 calc R . .
H44B H 0.2784 0.5103 0.1892 0.032 Uiso 1 1 calc R . .
C45 C 0.0074(4) 0.47910(15) 0.15716(10) 0.0243(5) Uani 1 1 d . . .
H45 H -0.0041 0.5380 0.1528 0.029 Uiso 1 1 calc R . .
C46 C -0.0001(3) 0.44393(15) 0.10197(10) 0.0227(5) Uani 1 1 d . . .
C47 C -0.0007(3) 0.36141(15) 0.09446(10) 0.0226(5) Uani 1 1 d . . .
O10 O -0.0005(3) 0.31802(11) 0.14037(7) 0.0276(4) Uani 1 1 d . . .
C52 C 0.0134(4) 0.23327(15) 0.13604(11) 0.0301(5) Uani 1 1 d . . .
H52A H -0.0954 0.2130 0.1147 0.045 Uiso 1 1 calc R . .
H52B H 0.0137 0.2095 0.1716 0.045 Uiso 1 1 calc R . .
H52C H 0.1315 0.2193 0.1189 0.045 Uiso 1 1 calc R . .
C48 C -0.0011(4) 0.32737(15) 0.04430(10) 0.0237(5) Uani 1 1 d . . .
H48 H -0.0010 0.2712 0.0402 0.028 Uiso 1 1 calc R . .
C49 C -0.0018(4) 0.37707(16) -0.00010(10) 0.0247(5) Uani 1 1 d . . .
O11 O -0.0041(3) 0.33918(11) -0.04815(7) 0.0285(4) Uani 1 1 d . . .
C53 C -0.0127(4) 0.38905(17) -0.09451(11) 0.0321(6) Uani 1 1 d . . .
H53A H -0.0215 0.3558 -0.1265 0.048 Uiso 1 1 calc R . .
H53B H 0.1023 0.4218 -0.0952 0.048 Uiso 1 1 calc R . .
H53C H -0.1248 0.4235 -0.0935 0.048 Uiso 1 1 calc R . .
C50 C -0.0015(4) 0.45913(15) 0.00506(10) 0.0247(5) Uani 1 1 d . . .
H50 H -0.0018 0.4925 -0.0254 0.030 Uiso 1 1 calc R . .
C51 C -0.0007(3) 0.49159(14) 0.05633(10) 0.0234(5) Uani 1 1 d . . .
O12 O 0.0019(3) 0.57155(10) 0.06524(7) 0.0291(4) Uani 1 1 d . . .
C54 C 0.0024(4) 0.62370(15) 0.02011(10) 0.0283(5) Uani 1 1 d . . .
H54A H -0.1114 0.6139 -0.0026 0.042 Uiso 1 1 calc R . .
H54B H 0.1162 0.6137 -0.0001 0.042 Uiso 1 1 calc R . .
H54C H 0.0027 0.6790 0.0323 0.042 Uiso 1 1 calc R . .
O13A O 0.1551(3) 0.06321(17) 0.15107(11) 0.0376(8) Uani 0.776(6) 1 d P A 1
C55 C 0.3115(4) 0.04689(18) 0.16790(11) 0.0333(6) Uani 1 1 d . . .
H55A H 0.2324 0.0860 0.1863 0.040 Uiso 0.224(6) 1 calc PR A 2
H55B H 0.2393 0.0280 0.1359 0.040 Uiso 0.224(6) 1 calc PR A 2
C56 C 0.3585(4) -0.02069(17) 0.20354(10) 0.0312(6) Uani 1 1 d . A .
C57 C 0.2286(5) -0.06914(18) 0.22929(11) 0.0362(6) Uani 1 1 d . . .
H57 H 0.0959 -0.0589 0.2269 0.043 Uiso 1 1 calc R A .
C58 C 0.3024(5) -0.13258(17) 0.25832(12) 0.0383(7) Uani 1 1 d . A .
H58 H 0.2200 -0.1666 0.2769 0.046 Uiso 1 1 calc R . .
C59 C 0.4991(5) -0.14672(17) 0.26035(11) 0.0361(6) Uani 1 1 d . . .
H59 H 0.5477 -0.1909 0.2800 0.043 Uiso 1 1 calc R A .
C60 C 0.6235(5) -0.09823(19) 0.23462(12) 0.0379(6) Uani 1 1 d . A .
H60 H 0.7560 -0.1090 0.2362 0.045 Uiso 1 1 calc R . .
C61 C 0.5510(5) -0.03242(16) 0.20601(10) 0.0323(6) Uani 1 1 d . . .
C62 C 0.6542(4) 0.02965(18) 0.17533(10) 0.0320(6) Uani 1 1 d . A .
H62A H 0.7256 0.0049 0.1465 0.038 Uiso 0.776(6) 1 calc PR A 1
H62B H 0.7446 0.0594 0.1990 0.038 Uiso 0.776(6) 1 calc PR A 1
O13B O 0.8087(12) 0.0309(6) 0.1669(4) 0.037(3) Uani 0.224(6) 1 d P A 2
C63 C 0.4978(4) 0.08537(15) 0.15215(9) 0.0246(5) Uani 1 1 d . A .
H63 H 0.5099 0.1376 0.1709 0.029 Uiso 1 1 calc R . .
C64 C 0.5034(4) 0.10087(15) 0.09313(10) 0.0248(5) Uani 1 1 d . . .
C65 C 0.4961(4) 0.03749(15) 0.05720(10) 0.0250(5) Uani 1 1 d . A .
O14 O 0.4882(3) -0.03582(11) 0.08079(7) 0.0291(4) Uani 1 1 d . . .
C70 C 0.4972(4) -0.10420(16) 0.04785(11) 0.0290(5) Uani 1 1 d . A .
H70A H 0.3874 -0.1048 0.0227 0.043 Uiso 1 1 calc R . .
H70B H 0.4957 -0.1521 0.0699 0.043 Uiso 1 1 calc R . .
H70C H 0.6146 -0.1028 0.0282 0.043 Uiso 1 1 calc R . .
C66 C 0.4966(4) 0.04849(15) 0.00228(10) 0.0257(5) Uani 1 1 d . . .
H66 H 0.4953 0.0045 -0.0213 0.031 Uiso 1 1 calc R A .
C67 C 0.4989(4) 0.12621(16) -0.01667(10) 0.0257(5) Uani 1 1 d . A .
O15 O 0.4967(3) 0.14487(12) -0.06976(7) 0.0311(4) Uani 1 1 d . . .
C71 C 0.4800(4) 0.07868(18) -0.10573(10) 0.0317(6) Uani 1 1 d . A .
H71A H 0.4816 0.0980 -0.1424 0.048 Uiso 1 1 calc R . .
H71B H 0.3602 0.0507 -0.1002 0.048 Uiso 1 1 calc R . .
H71C H 0.5868 0.0422 -0.0991 0.048 Uiso 1 1 calc R . .
C68 C 0.5037(4) 0.19117(15) 0.01740(10) 0.0267(5) Uani 1 1 d . . .
H68 H 0.5060 0.2438 0.0037 0.032 Uiso 1 1 calc R A .
C69 C 0.5051(4) 0.17773(15) 0.07192(10) 0.0253(5) Uani 1 1 d . A .
O16 O 0.5102(3) 0.23776(11) 0.10865(7) 0.0289(4) Uani 1 1 d . . .
C72 C 0.5084(4) 0.31770(15) 0.08942(11) 0.0259(5) Uani 1 1 d . A .
H72A H 0.3888 0.3277 0.0693 0.039 Uiso 1 1 calc R . .
H72B H 0.6155 0.3256 0.0662 0.039 Uiso 1 1 calc R . .
H72C H 0.5197 0.3545 0.1195 0.039 Uiso 1 1 calc R . .

loop_
_atom_site_aniso_label
_atom_site_aniso_U_11
_atom_site_aniso_U_22
_atom_site_aniso_U_33
_atom_site_aniso_U_23
_atom_site_aniso_U_13
_atom_site_aniso_U_12
O1 0.0330(9) 0.0239(8) 0.0251(8) 0.0017(7) 0.0006(7) 0.0023(7)
C1 0.0346(12) 0.0163(10) 0.0227(11) -0.0007(9) -0.0018(9) -0.0025(9)
C2 0.0341(12) 0.0145(10) 0.0200(11) -0.0023(9) -0.0026(9) 0.0010(9)
C3 0.0364(12) 0.0202(11) 0.0218(11) -0.0010(9) -0.0043(9) 0.0005(9)
C4 0.0484(15) 0.0211(11) 0.0174(11) -0.0014(9) -0.0035(10) -0.0012(11)
C5 0.0475(15) 0.0247(13) 0.0209(12) -0.0032(9) 0.0036(10) -0.0018(11)
C6 0.0397(13) 0.0254(12) 0.0217(11) -0.0051(9) 0.0030(10) -0.0027(10)
C7 0.0373(12) 0.0148(10) 0.0222(11) -0.0021(9) -0.0011(9) 0.0001(9)
C8 0.0307(12) 0.0227(12) 0.0206(11) -0.0012(9) -0.0037(9) 0.0008(9)
C9 0.0337(12) 0.0154(10) 0.0189(11) 0.0006(9) -0.0029(9) -0.0011(9)
C10 0.0303(11) 0.0179(12) 0.0195(11) -0.0005(9) -0.0028(8) 0.0009(9)
C11 0.0297(11) 0.0175(11) 0.0232(12) 0.0043(9) -0.0013(9) 0.0014(9)
O2 0.0441(10) 0.0157(8) 0.0208(9) 0.0036(7) 0.0000(7) 0.0019(7)
C16 0.0463(14) 0.0167(12) 0.0274(13) 0.0051(10) 0.0037(11) 0.0041(10)
C12 0.0347(12) 0.0165(11) 0.0230(12) -0.0002(9) -0.0015(9) 0.0026(9)
C13 0.0301(11) 0.0187(12) 0.0213(12) 0.0003(9) -0.0016(9) 0.0003(9)
O3 0.0484(11) 0.0217(9) 0.0184(9) 0.0000(7) 0.0007(7) -0.0001(8)
C17 0.0561(17) 0.0273(13) 0.0168(11) 0.0012(10) -0.0005(11) 0.0021(12)
C14 0.0334(12) 0.0200(12) 0.0196(11) 0.0030(9) -0.0024(9) 0.0004(9)
C15 0.0333(12) 0.0148(11) 0.0254(12) -0.0004(9) -0.0013(9) 0.0011(9)
O4 0.0484(10) 0.0142(8) 0.0221(8) 0.0023(7) -0.0025(7) 0.0011(7)
C18 0.0388(13) 0.0177(11) 0.0241(12) 0.0048(9) -0.0005(10) 0.0006(9)
O5 0.0383(10) 0.0352(11) 0.0316(10) -0.0024(8) -0.0032(8) 0.0023(8)
C19 0.0361(13) 0.0261(13) 0.0185(11) -0.0020(10) -0.0018(9) 0.0017(10)
C20 0.0521(15) 0.0206(12) 0.0192(11) -0.0029(10) -0.0038(10) 0.0087(11)
C21 0.0564(18) 0.0292(15) 0.0262(13) -0.0010(11) -0.0006(12) 0.0115(12)
C22 0.0672(19) 0.0186(12) 0.0241(13) 0.0038(10) 0.0041(12) 0.0087(12)
C23 0.069(2) 0.0236(13) 0.0266(14) -0.0015(11) 0.0055(13) -0.0091(13)
C24 0.0486(15) 0.0290(14) 0.0256(12) -0.0041(11) 0.0005(11) -0.0077(12)
C25 0.0460(14) 0.0233(12) 0.0181(11) -0.0040(10) -0.0003(10) -0.0060(11)
C26 0.0371(13) 0.0294(13) 0.0215(11) -0.0024(10) -0.0042(10) -0.0012(10)
C27 0.0389(13) 0.0187(11) 0.0193(11) -0.0025(9) -0.0039(9) -0.0009(10)
C28 0.0371(13) 0.0211(13) 0.0187(11) -0.0024(9) -0.0024(9) -0.0021(9)
C29 0.0328(12) 0.0209(12) 0.0218(12) -0.0027(10) -0.0022(9) -0.0006(9)
O6 0.0472(10) 0.0167(8) 0.0194(9) -0.0028(7) -0.0020(7) 0.0005(7)
C34 0.0387(13) 0.0213(13) 0.0246(13) 0.0007(10) -0.0004(10) -0.0020(10)
C30 0.0345(12) 0.0190(11) 0.0217(11) -0.0007(9) -0.0018(9) -0.0004(9)
C31 0.0327(12) 0.0248(12) 0.0181(11) -0.0015(9) 0.0001(9) 0.0012(9)
O7 0.0470(10) 0.0249(9) 0.0168(8) -0.0005(7) -0.0009(7) 0.0012(8)
C35 0.0464(14) 0.0280(13) 0.0164(11) -0.0041(9) -0.0023(10) -0.0005(11)
C32 0.0359(12) 0.0202(11) 0.0192(11) -0.0042(9) -0.0020(9) 0.0000(9)
C33 0.0364(12) 0.0177(12) 0.0211(11) 0.0007(9) -0.0023(9) -0.0001(9)
O8 0.0491(11) 0.0146(8) 0.0211(8) -0.0012(7) -0.0006(7) -0.0018(7)
C36 0.0433(14) 0.0185(13) 0.0272(13) -0.0042(10) -0.0027(11) 0.0022(10)
O9 0.0333(9) 0.0285(9) 0.0257(8) -0.0002(7) -0.0026(7) -0.0009(7)
C37 0.0369(13) 0.0148(10) 0.0240(12) -0.0006(9) -0.0014(9) 0.0039(9)
C38 0.0381(12) 0.0163(11) 0.0179(11) -0.0011(9) -0.0016(9) 0.0000(9)
C39 0.0377(13) 0.0214(11) 0.0242(12) -0.0014(9) 0.0013(10) -0.0016(10)
C40 0.0521(15) 0.0209(12) 0.0182(11) -0.0022(9) -0.0003(10) 0.0019(11)
C41 0.0497(15) 0.0244(12) 0.0214(12) -0.0017(10) -0.0053(10) 0.0043(11)
C42 0.0378(13) 0.0258(12) 0.0235(11) -0.0037(10) -0.0048(10) 0.0018(10)
C43 0.0362(12) 0.0165(10) 0.0229(11) -0.0015(9) -0.0013(9) 0.0003(9)
C44 0.0331(12) 0.0266(13) 0.0204(11) -0.0011(9) -0.0009(9) -0.0004(10)
C45 0.0347(12) 0.0187(11) 0.0193(11) 0.0004(9) -0.0013(9) 0.0018(9)
C46 0.0303(11) 0.0164(11) 0.0213(11) 0.0010(9) 0.0005(9) -0.0006(9)
C47 0.0293(11) 0.0172(11) 0.0209(11) 0.0026(9) -0.0025(8) 0.0006(8)
O10 0.0440(10) 0.0175(9) 0.0214(9) 0.0036(7) 0.0004(7) 0.0026(7)
C52 0.0449(14) 0.0145(12) 0.0306(13) 0.0039(10) -0.0002(11) 0.0039(10)
C48 0.0319(12) 0.0154(11) 0.0239(12) -0.0005(9) 0.0011(9) -0.0002(8)
C49 0.0305(12) 0.0231(12) 0.0202(12) -0.0026(10) -0.0011(9) 0.0002(9)
O11 0.0471(11) 0.0187(9) 0.0195(9) -0.0015(7) -0.0015(7) 0.0022(7)
C53 0.0506(16) 0.0259(14) 0.0197(12) -0.0001(10) -0.0015(10) 0.0007(11)
C50 0.0337(12) 0.0189(12) 0.0211(11) 0.0016(9) -0.0019(9) 0.0005(9)
C51 0.0323(12) 0.0156(12) 0.0221(12) 0.0010(9) -0.0024(9) -0.0010(9)
O12 0.0529(11) 0.0147(8) 0.0194(8) 0.0019(7) -0.0008(7) -0.0002(7)
C54 0.0436(14) 0.0172(12) 0.0240(12) 0.0058(9) -0.0008(10) 0.0002(10)
O13A 0.0339(14) 0.0372(15) 0.0415(15) -0.0026(11) -0.0005(10) -0.0004(11)
C55 0.0427(15) 0.0351(15) 0.0220(12) 0.0038(11) 0.0011(10) -0.0083(11)
C56 0.0528(16) 0.0214(12) 0.0193(12) -0.0003(10) -0.0005(11) -0.0063(11)
C57 0.0516(16) 0.0310(15) 0.0259(12) -0.0009(11) 0.0015(11) -0.0092(12)
C58 0.068(2) 0.0211(13) 0.0262(14) -0.0027(10) 0.0060(13) -0.0050(12)
C59 0.0683(19) 0.0179(12) 0.0219(12) -0.0010(10) -0.0007(12) 0.0035(12)
C60 0.0551(17) 0.0292(14) 0.0291(14) -0.0034(12) -0.0015(12) 0.0087(12)
C61 0.0599(17) 0.0223(13) 0.0147(11) -0.0043(9) 0.0007(10) 0.0038(12)
C62 0.0412(15) 0.0330(14) 0.0218(12) -0.0065(11) 0.0004(10) 0.0037(11)
O13B 0.028(5) 0.043(5) 0.039(5) -0.015(4) 0.003(3) 0.005(4)
C63 0.0383(13) 0.0182(11) 0.0171(11) -0.0014(9) -0.0015(9) -0.0008(9)
C64 0.0376(13) 0.0184(12) 0.0184(11) -0.0005(9) -0.0008(9) -0.0016(9)
C65 0.0340(12) 0.0184(12) 0.0226(12) -0.0016(9) -0.0002(9) -0.0024(9)
O14 0.0486(10) 0.0171(9) 0.0213(8) -0.0015(7) -0.0003(7) -0.0020(7)
C70 0.0384(13) 0.0190(12) 0.0294(13) -0.0046(10) 0.0000(10) -0.0010(10)
C66 0.0358(12) 0.0200(12) 0.0211(11) -0.0034(9) -0.0005(9) -0.0012(9)
C67 0.0342(12) 0.0257(13) 0.0171(11) 0.0011(9) -0.0004(9) -0.0039(10)
O15 0.0500(11) 0.0267(9) 0.0167(8) -0.0013(7) 0.0008(7) -0.0035(8)
C71 0.0457(14) 0.0346(14) 0.0146(11) -0.0028(10) -0.0009(10) -0.0005(11)
C68 0.0373(13) 0.0215(12) 0.0211(11) 0.0025(10) -0.0003(9) -0.0032(10)
C69 0.0371(12) 0.0188(11) 0.0196(11) -0.0046(10) -0.0015(9) -0.0020(9)
O16 0.0495(11) 0.0166(9) 0.0206(9) -0.0016(7) 0.0002(7) -0.0045(7)
C72 0.0359(13) 0.0141(11) 0.0275(13) -0.0026(9) -0.0014(10) -0.0007(9)

loop_
_atom_type_symbol
_atom_type_description
_atom_type_scat_dispersion_real
_atom_type_scat_dispersion_imag
_atom_type_scat_source
C C 0.0181 0.0091 'International Tables Vol C Tables 4.2.6.8 and 6.1.1.4'
H H 0.0000 0.0000 'International Tables Vol C Tables 4.2.6.8 and 6.1.1.4'
O O 0.0492 0.0322 'International Tables Vol C Tables 4.2.6.8 and 6.1.1.4'

loop_
_geom_angle_atom_site_label_1
_geom_angle_atom_site_label_2
_geom_angle_atom_site_label_3
_geom_angle
O1 C1 C2 125.7(2)
O1 C1 C9 126.7(2)
C2 C1 C9 107.5(2)
C7 C2 C3 121.6(2)
C7 C2 C1 109.6(2)
C3 C2 C1 128.8(2)
C4 C3 C2 118.6(2)
C4 C3 H3 120.7
C2 C3 H3 120.7
C3 C4 C5 120.0(2)
C3 C4 H4 120.0
C5 C4 H4 120.0
C6 C5 C4 121.2(2)
C6 C5 H5 119.4
C4 C5 H5 119.4
C5 C6 C7 118.6(3)
C5 C6 H6 120.7
C7 C6 H6 120.7
C2 C7 C6 119.9(2)
C2 C7 C8 111.7(2)
C6 C7 C8 128.5(2)
C7 C8 C9 104.5(2)
C7 C8 H8A 110.9
C9 C8 H8A 110.9
C7 C8 H8B 110.9
C9 C8 H8B 110.9
H8A C8 H8B 108.9
C10 C9 C1 115.4(2)
C10 C9 C8 116.0(2)
C1 C9 C8 104.71(19)
C10 C9 H9 106.7
C1 C9 H9 106.7
C8 C9 H9 106.7
C15 C10 C11 116.8(2)
C15 C10 C9 122.0(2)
C11 C10 C9 121.3(2)
O2 C11 C12 123.5(2)
O2 C11 C10 114.0(2)
C12 C11 C10 122.5(2)
C11 O2 C16 117.5(2)
O2 C16 H16A 109.5
O2 C16 H16B 109.5
H16A C16 H16B 109.5
O2 C16 H16C 109.5
H16A C16 H16C 109.5
H16B C16 H16C 109.5
C11 C12 C13 118.6(2)
C11 C12 H12 120.7
C13 C12 H12 120.7
O3 C13 C14 123.1(2)
O3 C13 C12 115.5(2)
C14 C13 C12 121.5(2)
C13 O3 C17 117.2(2)
O3 C17 H17A 109.5
O3 C17 H17B 109.5
H17A C17 H17B 109.5
O3 C17 H17C 109.5
H17A C17 H17C 109.5
H17B C17 H17C 109.5
C13 C14 C15 118.3(2)
C13 C14 H14 120.8
C15 C14 H14 120.8
O4 C15 C14 122.3(2)
O4 C15 C10 115.4(2)
C14 C15 C10 122.3(2)
C15 O4 C18 118.2(2)
O4 C18 H18A 109.5
O4 C18 H18B 109.5
H18A C18 H18B 109.5
O4 C18 H18C 109.5
H18A C18 H18C 109.5
H18B C18 H18C 109.5
O5 C19 C20 126.2(3)
O5 C19 C27 126.8(3)
C20 C19 C27 107.0(2)
C25 C20 C21 121.1(3)
C25 C20 C19 110.6(2)
C21 C20 C19 128.3(3)
C22 C21 C20 117.6(3)
C22 C21 H21 121.2
C20 C21 H21 121.2
C23 C22 C21 121.2(3)
C23 C22 H22 119.4
C21 C22 H22 119.4
C24 C23 C22 120.6(3)
C24 C23 H23 119.7
C22 C23 H23 119.7
C23 C24 C25 118.8(3)
C23 C24 H24 120.6
C25 C24 H24 120.6
C20 C25 C24 120.8(3)
C20 C25 C26 111.9(2)
C24 C25 C26 127.3(3)
C25 C26 C27 105.2(2)
C25 C26 H26A 110.7
C27 C26 H26A 110.7
C25 C26 H26B 110.7
C27 C26 H26B 110.7
H26A C26 H26B 108.8
C28 C27 C19 112.7(2)
C28 C27 C26 114.9(2)
C19 C27 C26 105.3(2)
C28 C27 H27 107.9
C19 C27 H27 107.9
C26 C27 H27 107.9
C33 C28 C29 117.4(2)
C33 C28 C27 120.1(2)
C29 C28 C27 122.5(2)
O6 C29 C30 122.9(2)
O6 C29 C28 115.4(2)
C30 C29 C28 121.7(2)
C29 O6 C34 118.3(2)
O6 C34 H34A 109.5
O6 C34 H34B 109.5
H34A C34 H34B 109.5
O6 C34 H34C 109.5
H34A C34 H34C 109.5
H34B C34 H34C 109.5
C29 C30 C31 118.9(2)
C29 C30 H30 120.6
C31 C30 H30 120.6
O7 C31 C32 123.3(2)
O7 C31 C30 115.2(2)
C32 C31 C30 121.5(2)
C31 O7 C35 116.4(2)
O7 C35 H35A 109.5
O7 C35 H35B 109.5
H35A C35 H35B 109.5
O7 C35 H35C 109.5
H35A C35 H35C 109.5
H35B C35 H35C 109.5
C31 C32 C33 117.9(2)
C31 C32 H32 121.0
C33 C32 H32 121.0
O8 C33 C32 123.4(2)
O8 C33 C28 113.8(2)
C32 C33 C28 122.7(2)
C33 O8 C36 118.8(2)
O8 C36 H36A 109.5
O8 C36 H36B 109.5
H36A C36 H36B 109.5
O8 C36 H36C 109.5
H36A C36 H36C 109.5
H36B C36 H36C 109.5
O9 C37 C38 126.0(2)
O9 C37 C45 126.7(2)
C38 C37 C45 107.2(2)
C43 C38 C39 121.7(2)
C43 C38 C37 109.6(2)
C39 C38 C37 128.6(2)
C40 C39 C38 118.8(3)
C40 C39 H39 120.6
C38 C39 H39 120.6
C39 C40 C41 120.0(2)
C39 C40 H40 120.0
C41 C40 H40 120.0
C42 C41 C40 121.1(2)
C42 C41 H41 119.5
C40 C41 H41 119.5
C41 C42 C43 119.1(3)
C41 C42 H42 120.5
C43 C42 H42 120.5
C38 C43 C42 119.4(2)
C38 C43 C44 111.6(2)
C42 C43 C44 129.0(2)
C43 C44 C45 104.8(2)
C43 C44 H44A 110.8
C45 C44 H44A 110.8
C43 C44 H44B 110.8
C45 C44 H44B 110.8
H44A C44 H44B 108.9
C46 C45 C37 115.6(2)
C46 C45 C44 115.6(2)
C37 C45 C44 104.8(2)
C46 C45 H45 106.8
C37 C45 H45 106.8
C44 C45 H45 106.8
C47 C46 C51 117.2(2)
C47 C46 C45 120.8(2)
C51 C46 C45 122.0(2)
O10 C47 C48 123.4(2)
O10 C47 C46 114.5(2)
C48 C47 C46 122.1(2)
C47 O10 C52 117.7(2)
O10 C52 H52A 109.5
O10 C52 H52B 109.5
H52A C52 H52B 109.5
O10 C52 H52C 109.5
H52A C52 H52C 109.5
H52B C52 H52C 109.5
C47 C48 C49 118.8(2)
C47 C48 H48 120.6
C49 C48 H48 120.6
O11 C49 C50 123.2(2)
O11 C49 C48 115.4(2)
C50 C49 C48 121.4(2)
C49 O11 C53 116.5(2)
O11 C53 H53A 109.5
O11 C53 H53B 109.5
H53A C53 H53B 109.5
O11 C53 H53C 109.5
H53A C53 H53C 109.5
H53B C53 H53C 109.5
C49 C50 C51 118.3(2)
C49 C50 H50 120.9
C51 C50 H50 120.9
O12 C51 C46 115.5(2)
O12 C51 C50 122.4(2)
C46 C51 C50 122.2(2)
C51 O12 C54 118.2(2)
O12 C54 H54A 109.5
O12 C54 H54B 109.5
H54A C54 H54B 109.5
O12 C54 H54C 109.5
H54A C54 H54C 109.5
H54B C54 H54C 109.5
O13A C55 C56 124.9(3)
O13A C55 C63 126.7(3)
C56 C55 C63 108.0(2)
O13A C55 H55A 59.1
C56 C55 H55A 110.1
C63 C55 H55A 110.1
O13A C55 H55B 49.3
C56 C55 H55B 110.1
C63 C55 H55B 110.1
H55A C55 H55B 108.4
C61 C56 C57 123.8(3)
C61 C56 C55 109.7(2)
C57 C56 C55 126.4(3)
C58 C57 C56 117.1(3)
C58 C57 H57 121.5
C56 C57 H57 121.5
C57 C58 C59 120.0(3)
C57 C58 H58 120.0
C59 C58 H58 120.0
C60 C59 C58 121.8(3)
C60 C59 H59 119.1
C58 C59 H59 119.1
C59 C60 C61 118.9(3)
C59 C60 H60 120.6
C61 C60 H60 120.6
C56 C61 C60 118.4(3)
C56 C61 C62 112.0(2)
C60 C61 C62 129.6(3)
O13B C62 C61 127.3(6)
O13B C62 C63 127.0(6)
C61 C62 C63 105.3(2)
O13B C62 H62A 48.9
C61 C62 H62A 110.7
C63 C62 H62A 110.7
O13B C62 H62B 59.8
C61 C62 H62B 110.7
C63 C62 H62B 110.7
H62A C62 H62B 108.8
C64 C63 C55 112.6(2)
C64 C63 C62 115.6(2)
C55 C63 C62 104.5(2)
C64 C63 H63 108.0
C55 C63 H63 108.0
C62 C63 H63 108.0
C65 C64 C69 117.3(2)
C65 C64 C63 120.2(2)
C69 C64 C63 122.4(2)
O14 C65 C66 123.4(2)
O14 C65 C64 114.0(2)
C66 C65 C64 122.6(2)
C65 O14 C70 118.2(2)
O14 C70 H70A 109.5
O14 C70 H70B 109.5
H70A C70 H70B 109.5
O14 C70 H70C 109.5
H70A C70 H70C 109.5
H70B C70 H70C 109.5
C67 C66 C65 117.7(2)
C67 C66 H66 121.2
C65 C66 H66 121.2
O15 C67 C68 114.9(2)
O15 C67 C66 123.3(2)
C68 C67 C66 121.8(2)
C67 O15 C71 115.7(2)
O15 C71 H71A 109.5
O15 C71 H71B 109.5
H71A C71 H71B 109.5
O15 C71 H71C 109.5
H71A C71 H71C 109.5
H71B C71 H71C 109.5
C67 C68 C69 118.7(2)
C67 C68 H68 120.6
C69 C68 H68 120.6
O16 C69 C68 123.1(2)
O16 C69 C64 115.1(2)
C68 C69 C64 121.8(2)
C69 O16 C72 117.7(2)
O16 C72 H72A 109.5
O16 C72 H72B 109.5
H72A C72 H72B 109.5
O16 C72 H72C 109.5
H72A C72 H72C 109.5
H72B C72 H72C 109.5

loop_
_geom_bond_atom_site_label_1
_geom_bond_atom_site_label_2
_geom_bond_distance
O1 C1 1.222(3)
C1 C2 1.482(3)
C1 C9 1.527(3)
C2 C7 1.382(4)
C2 C3 1.396(3)
C3 C4 1.378(4)
C3 H3 0.9500
C4 C5 1.400(4)
C4 H4 0.9500
C5 C6 1.386(4)
C5 H5 0.9500
C6 C7 1.396(3)
C6 H6 0.9500
C7 C8 1.506(3)
C8 C9 1.548(3)
C8 H8A 0.9900
C8 H8B 0.9900
C9 C10 1.506(3)
C9 H9 1.0000
C10 C15 1.402(3)
C10 C11 1.407(3)
C11 O2 1.369(3)
C11 C12 1.387(4)
O2 C16 1.441(3)
C16 H16A 0.9800
C16 H16B 0.9800
C16 H16C 0.9800
C12 C13 1.393(3)
C12 H12 0.9500
C13 O3 1.370(3)
C13 C14 1.393(3)
O3 C17 1.435(3)
C17 H17A 0.9800
C17 H17B 0.9800
C17 H17C 0.9800
C14 C15 1.399(4)
C14 H14 0.9500
C15 O4 1.365(3)
O4 C18 1.428(3)
C18 H18A 0.9800
C18 H18B 0.9800
C18 H18C 0.9800
O5 C19 1.210(3)
C19 C20 1.479(4)
C19 C27 1.543(4)
C20 C25 1.379(4)
C20 C21 1.405(4)
C21 C22 1.392(5)
C21 H21 0.9500
C22 C23 1.388(5)
C22 H22 0.9500
C23 C24 1.387(4)
C23 H23 0.9500
C24 C25 1.388(4)
C24 H24 0.9500
C25 C26 1.499(4)
C26 C27 1.548(4)
C26 H26A 0.9900
C26 H26B 0.9900
C27 C28 1.509(4)
C27 H27 1.0000
C28 C33 1.398(3)
C28 C29 1.399(4)
C29 O6 1.367(3)
C29 C30 1.394(4)
O6 C34 1.433(3)
C34 H34A 0.9800
C34 H34B 0.9800
C34 H34C 0.9800
C30 C31 1.395(3)
C30 H30 0.9500
C31 O7 1.365(3)
C31 C32 1.394(4)
O7 C35 1.433(3)
C35 H35A 0.9800
C35 H35B 0.9800
C35 H35C 0.9800
C32 C33 1.395(3)
C32 H32 0.9500
C33 O8 1.366(3)
O8 C36 1.435(3)
C36 H36A 0.9800
C36 H36B 0.9800
C36 H36C 0.9800
O9 C37 1.215(3)
C37 C38 1.480(3)
C37 C45 1.538(4)
C38 C43 1.388(4)
C38 C39 1.396(3)
C39 C40 1.376(4)
C39 H39 0.9500
C40 C41 1.401(4)
C40 H40 0.9500
C41 C42 1.389(4)
C41 H41 0.9500
C42 C43 1.393(3)
C42 H42 0.9500
C43 C44 1.505(3)
C44 C45 1.542(3)
C44 H44A 0.9900
C44 H44B 0.9900
C45 C46 1.510(3)
C45 H45 1.0000
C46 C47 1.402(3)
C46 C51 1.402(3)
C47 O10 1.368(3)
C47 C48 1.387(4)
O10 C52 1.434(3)
C52 H52A 0.9800
C52 H52B 0.9800
C52 H52C 0.9800
C48 C49 1.396(4)
C48 H48 0.9500
C49 O11 1.368(3)
C49 C50 1.387(4)
O11 C53 1.437(3)
C53 H53A 0.9800
C53 H53B 0.9800
C53 H53C 0.9800
C50 C51 1.402(3)
C50 H50 0.9500
C51 O12 1.364(3)
O12 C54 1.436(3)
C54 H54A 0.9800
C54 H54B 0.9800
C54 H54C 0.9800
O13A C55 1.197(4)
C55 C56 1.478(4)
C55 C63 1.528(4)
C55 H55A 0.9900
C55 H55B 0.9900
C56 C61 1.368(4)
C56 C57 1.402(4)
C57 C58 1.384(4)
C57 H57 0.9500
C58 C59 1.403(5)
C58 H58 0.9500
C59 C60 1.377(5)
C59 H59 0.9500
C60 C61 1.406(4)
C60 H60 0.9500
C61 C62 1.503(4)
C62 O13B 1.116(9)
C62 C63 1.544(4)
C62 H62A 0.9900
C62 H62B 0.9900
C63 C64 1.512(3)
C63 H63 1.0000
C64 C65 1.398(3)
C64 C69 1.400(4)
C65 O14 1.371(3)
C65 C66 1.396(4)
O14 C70 1.422(3)
C70 H70A 0.9800
C70 H70B 0.9800
C70 H70C 0.9800
C66 C67 1.393(4)
C66 H66 0.9500
C67 O15 1.373(3)
C67 C68 1.389(4)
O15 C71 1.438(3)
C71 H71A 0.9800
C71 H71B 0.9800
C71 H71C 0.9800
C68 C69 1.392(4)
C68 H68 0.9500
C69 O16 1.370(3)
O16 C72 1.430(3)
C72 H72A 0.9800
C72 H72B 0.9800
C72 H72C 0.9800

loop_
_geom_torsion_atom_site_label_1
_geom_torsion_atom_site_label_2
_geom_torsion_atom_site_label_3
_geom_torsion_atom_site_label_4
_geom_torsion
O1 C1 C2 C7 177.1(2)
C9 C1 C2 C7 -6.4(3)
O1 C1 C2 C3 -3.6(4)
C9 C1 C2 C3 172.9(2)
C7 C2 C3 C4 1.2(4)
C1 C2 C3 C4 -178.0(2)
C2 C3 C4 C5 -1.0(4)
C3 C4 C5 C6 0.5(4)
C4 C5 C6 C7 -0.2(4)
C3 C2 C7 C6 -0.9(4)
C1 C2 C7 C6 178.5(2)
C3 C2 C7 C8 177.6(2)
C1 C2 C7 C8 -3.0(3)
C5 C6 C7 C2 0.4(4)
C5 C6 C7 C8 -177.8(2)
C2 C7 C8 C9 11.0(3)
C6 C7 C8 C9 -170.7(3)
O1 C1 C9 C10 -42.1(3)
C2 C1 C9 C10 141.5(2)
O1 C1 C9 C8 -170.8(2)
C2 C1 C9 C8 12.8(3)
C7 C8 C9 C10 -142.4(2)
C7 C8 C9 C1 -14.0(2)
C1 C9 C10 C15 128.2(2)
C8 C9 C10 C15 -108.9(3)
C1 C9 C10 C11 -52.6(3)
C8 C9 C10 C11 70.3(3)
C15 C10 C11 O2 179.0(2)
C9 C10 C11 O2 -0.3(3)
C15 C10 C11 C12 -0.8(4)
C9 C10 C11 C12 -180.0(2)
C12 C11 O2 C16 -1.0(4)
C10 C11 O2 C16 179.3(2)
O2 C11 C12 C13 180.0(2)
C10 C11 C12 C13 -0.3(4)
C11 C12 C13 O3 -179.1(2)
C11 C12 C13 C14 1.4(4)
C14 C13 O3 C17 -1.0(4)
C12 C13 O3 C17 179.4(2)
O3 C13 C14 C15 179.3(2)
C12 C13 C14 C15 -1.2(4)
C13 C14 C15 O4 179.4(2)
C13 C14 C15 C10 0.0(4)
C11 C10 C15 O4 -178.5(2)
C9 C10 C15 O4 0.7(3)
C11 C10 C15 C14 0.9(4)
C9 C10 C15 C14 -179.9(2)
C14 C15 O4 C18 5.2(4)
C10 C15 O4 C18 -175.4(2)
O5 C19 C20 C25 179.5(3)
C27 C19 C20 C25 -1.8(3)
O5 C19 C20 C21 1.4(4)
C27 C19 C20 C21 180.0(3)
C25 C20 C21 C22 1.4(4)
C19 C20 C21 C22 179.4(3)
C20 C21 C22 C23 0.3(4)
C21 C22 C23 C24 -1.4(4)
C22 C23 C24 C25 0.9(4)
C21 C20 C25 C24 -2.0(4)
C19 C20 C25 C24 179.7(2)
C21 C20 C25 C26 177.7(2)
C19 C20 C25 C26 -0.7(3)
C23 C24 C25 C20 0.8(4)
C23 C24 C25 C26 -178.8(3)
C20 C25 C26 C27 2.8(3)
C24 C25 C26 C27 -177.5(3)
O5 C19 C27 C28 -52.0(4)
C20 C19 C27 C28 129.4(2)
O5 C19 C27 C26 -177.9(3)
C20 C19 C27 C26 3.4(3)
C25 C26 C27 C28 -128.3(2)
C25 C26 C27 C19 -3.7(3)
C19 C27 C28 C33 -51.1(3)
C26 C27 C28 C33 69.5(3)
C19 C27 C28 C29 130.0(3)
C26 C27 C28 C29 -109.4(3)
C33 C28 C29 O6 -177.9(2)
C27 C28 C29 O6 1.1(4)
C33 C28 C29 C30 1.0(4)
C27 C28 C29 C30 180.0(2)
C30 C29 O6 C34 -7.2(3)
C28 C29 O6 C34 171.7(2)
O6 C29 C30 C31 178.1(2)
C28 C29 C30 C31 -0.8(4)
C29 C30 C31 O7 -179.7(2)
C29 C30 C31 C32 -0.2(4)
C32 C31 O7 C35 0.6(4)
C30 C31 O7 C35 -179.8(2)
O7 C31 C32 C33 -179.6(2)
C30 C31 C32 C33 0.8(4)
C31 C32 C33 O8 -179.2(2)
C31 C32 C33 C28 -0.6(4)
C29 C28 C33 O8 178.5(2)
C27 C28 C33 O8 -0.5(3)
C29 C28 C33 C32 -0.3(4)
C27 C28 C33 C32 -179.3(2)
C32 C33 O8 C36 -1.5(4)
C28 C33 O8 C36 179.8(2)
O9 C37 C38 C43 174.7(2)
C45 C37 C38 C43 -7.7(3)
O9 C37 C38 C39 -5.0(4)
C45 C37 C38 C39 172.6(2)
C43 C38 C39 C40 1.3(4)
C37 C38 C39 C40 -179.0(2)
C38 C39 C40 C41 -1.1(4)
C39 C40 C41 C42 0.2(4)
C40 C41 C42 C43 0.5(4)
C39 C38 C43 C42 -0.5(4)
C37 C38 C43 C42 179.7(2)
C39 C38 C43 C44 178.7(2)
C37 C38 C43 C44 -1.1(3)
C41 C42 C43 C38 -0.4(4)
C41 C42 C43 C44 -179.4(3)
C38 C43 C44 C45 9.3(3)
C42 C43 C44 C45 -171.6(3)
O9 C37 C45 C46 -41.1(4)
C38 C37 C45 C46 141.3(2)
O9 C37 C45 C44 -169.5(2)
C38 C37 C45 C44 12.9(3)
C43 C44 C45 C46 -141.6(2)
C43 C44 C45 C37 -13.2(3)
C37 C45 C46 C47 -57.0(3)
C44 C45 C46 C47 65.9(3)
C37 C45 C46 C51 125.1(2)
C44 C45 C46 C51 -112.0(3)
C51 C46 C47 O10 -179.9(2)
C45 C46 C47 O10 2.1(3)
C51 C46 C47 C48 0.2(4)
C45 C46 C47 C48 -177.8(2)
C48 C47 O10 C52 4.5(4)
C46 C47 O10 C52 -175.4(2)
O10 C47 C48 C49 179.9(2)
C46 C47 C48 C49 -0.2(4)
C47 C48 C49 O11 -179.4(2)
C47 C48 C49 C50 0.2(4)
C50 C49 O11 C53 -2.0(4)
C48 C49 O11 C53 177.5(2)
O11 C49 C50 C51 179.4(2)
C48 C49 C50 C51 -0.1(4)
C47 C46 C51 O12 -179.3(2)
C45 C46 C51 O12 -1.3(3)
C47 C46 C51 C50 -0.1(4)
C45 C46 C51 C50 177.9(2)
C49 C50 C51 O12 179.2(2)
C49 C50 C51 C46 0.0(4)
C46 C51 O12 C54 179.7(2)
C50 C51 O12 C54 0.5(4)
O13A C55 C56 C61 167.2(3)
C63 C55 C56 C61 -6.8(3)
O13A C55 C56 C57 -9.7(5)
C63 C55 C56 C57 176.3(3)
C61 C56 C57 C58 -0.6(4)
C55 C56 C57 C58 176.0(3)
C56 C57 C58 C59 -0.9(4)
C57 C58 C59 C60 0.9(4)
C58 C59 C60 C61 0.6(4)
C57 C56 C61 C60 2.1(4)
C55 C56 C61 C60 -175.0(2)
C57 C56 C61 C62 -179.0(3)
C55 C56 C61 C62 4.0(3)
C59 C60 C61 C56 -2.0(4)
C59 C60 C61 C62 179.2(3)
C56 C61 C62 O13B -172.8(6)
C60 C61 C62 O13B 6.1(7)
C56 C61 C62 C63 0.4(3)
C60 C61 C62 C63 179.2(3)
O13A C55 C63 C64 -41.0(4)
C56 C55 C63 C64 132.9(2)
O13A C55 C63 C62 -167.2(3)
C56 C55 C63 C62 6.7(3)
O13B C62 C63 C64 44.5(7)
C61 C62 C63 C64 -128.6(2)
O13B C62 C63 C55 168.8(6)
C61 C62 C63 C55 -4.3(3)
C55 C63 C64 C65 -63.3(3)
C62 C63 C64 C65 56.7(3)
C55 C63 C64 C69 113.0(3)
C62 C63 C64 C69 -127.0(3)
C69 C64 C65 O14 -177.8(2)
C63 C64 C65 O14 -1.3(3)
C69 C64 C65 C66 2.0(4)
C63 C64 C65 C66 178.5(2)
C66 C65 O14 C70 5.5(4)
C64 C65 O14 C70 -174.6(2)
O14 C65 C66 C67 178.0(2)
C64 C65 C66 C67 -1.9(4)
C65 C66 C67 O15 -179.0(2)
C65 C66 C67 C68 1.0(4)
C68 C67 O15 C71 -176.3(2)
C66 C67 O15 C71 3.7(4)
O15 C67 C68 C69 179.6(2)
C66 C67 C68 C69 -0.4(4)
C67 C68 C69 O16 179.8(2)
C67 C68 C69 C64 0.6(4)
C65 C64 C69 O16 179.3(2)
C63 C64 C69 O16 2.9(4)
C65 C64 C69 C68 -1.3(4)
C63 C64 C69 C68 -177.8(2)
C68 C69 O16 C72 1.8(4)
C64 C69 O16 C72 -178.8(2)
